data_1566842
loop_
_publ_author_name
'Li, Taian'
'Chiou, Mong-Feng'
'Li, Yajun'
'Ye, Changqing'
'Su, Min'
'Xue, Mengyu'
'Yuan, Xiaobin'
'Wang, Chuanchuan'
'Wan, Wen-Ming'
'Li, Daliang'
'Bao, Hongli'

_publ_section_title
;
 Synthesis of Unsymmetrically Tetrasubstituted Pyrroles and Studies of
 AIEE in Pyrrolo[1,2-a]pyrimidine Derivatives
;
_journal_name_full 'Chemical Science'
_journal_paper_doi 10.1039/D2SC00837H
_journal_year 2022
_chemical_formula_sum 'C26 H25 N3'
_chemical_formula_weight 379.49
_space_group_crystal_system orthorhombic
_space_group_IT_number 60
_space_group_name_Hall '-P 2n 2ab'
_space_group_name_H-M_alt 'P b c n'
_atom_sites_solution_hydrogens geom
_audit_creation_method SHELXL-2018/3
_audit_update_record
;
2022-01-25 deposited with the CCDC.	2022-04-13 downloaded from the CCDC.
;
_cell_angle_alpha 90
_cell_angle_beta 90
_cell_angle_gamma 90
_cell_formula_units_Z 8
_cell_length_a 19.753(2)
_cell_length_b 10.6344(12)
_cell_length_c 20.535(3)
_cell_measurement_reflns_used 6188
_cell_measurement_temperature 293(2)
_cell_measurement_theta_max 59.0810
_cell_measurement_theta_min 4.2310
_cell_volume 4313.6(9)
_computing_cell_refinement 'CrysAlisPro 1.171.41.93a (Rigaku OD, 2020)'
_computing_data_collection 'CrysAlisPro 1.171.41.93a (Rigaku OD, 2020)'
_computing_data_reduction 'CrysAlisPro 1.171.41.93a (Rigaku OD, 2020)'
_computing_structure_refinement 'SHELXL-2018/3 (Sheldrick, 2018)'
_computing_structure_solution 'SHELXT 2018/2 (Sheldrick, 2018)'
_diffrn_ambient_temperature 293(2)
_diffrn_detector_area_resol_mean 10.0000
_diffrn_measured_fraction_theta_full 1.000
_diffrn_measured_fraction_theta_max 0.963
_diffrn_measurement_device_type 'ROD, Synergy Custom system, HyPix'
_diffrn_measurement_method '\w scans'
_diffrn_radiation_type GaK\a
_diffrn_radiation_wavelength 1.3405
_diffrn_reflns_av_R_equivalents 0.0429
_diffrn_reflns_av_unetI/netI 0.0387
_diffrn_reflns_Laue_measured_fraction_full 1.000
_diffrn_reflns_Laue_measured_fraction_max 0.963
_diffrn_reflns_limit_h_max 25
_diffrn_reflns_limit_h_min -23
_diffrn_reflns_limit_k_max 13
_diffrn_reflns_limit_k_min -10
_diffrn_reflns_limit_l_max 26
_diffrn_reflns_limit_l_min -23
_diffrn_reflns_number 18140
_diffrn_reflns_point_group_measured_fraction_full 1.000
_diffrn_reflns_point_group_measured_fraction_max 0.963
_diffrn_reflns_theta_full 53.543
_diffrn_reflns_theta_max 61.322
_diffrn_reflns_theta_min 3.743
_diffrn_source 'micro-focus metaljet'
_exptl_absorpt_coefficient_mu 0.339
_exptl_absorpt_correction_T_max 1.00000
_exptl_absorpt_correction_T_min 0.56368
_exptl_absorpt_correction_type multi-scan
_exptl_absorpt_process_details
;
CrysAlisPro 1.171.41.93a (Rigaku Oxford Diffraction, 2020)
Empirical absorption correction using spherical harmonics,
implemented in SCALE3 ABSPACK scaling algorithm.
;
_exptl_crystal_colour yellow
_exptl_crystal_density_diffrn 1.169
_exptl_crystal_description needle
_exptl_crystal_F_000 1616
_exptl_crystal_size_max 0.23
_exptl_crystal_size_mid 0.03
_exptl_crystal_size_min 0.02
_refine_diff_density_max 0.249
_refine_diff_density_min -0.245
_refine_diff_density_rms 0.052
_refine_ls_extinction_coef 0.0017(3)
_refine_ls_extinction_expression Fc^*^=kFc[1+0.001xFc^2^\l^3^/sin(2\q)]^-1/4^
_refine_ls_extinction_method 'SHELXL-2018/3 (Sheldrick 2018)'
_refine_ls_goodness_of_fit_ref 1.135
_refine_ls_hydrogen_treatment constr
_refine_ls_matrix_type full
_refine_ls_number_parameters 267
_refine_ls_number_reflns 4878
_refine_ls_number_restraints 0
_refine_ls_restrained_S_all 1.135
_refine_ls_R_factor_all 0.0911
_refine_ls_R_factor_gt 0.0596
_refine_ls_shift/su_max 0.000
_refine_ls_shift/su_mean 0.000
_refine_ls_structure_factor_coef Fsqd
_refine_ls_weighting_details 'w=1/[\s^2^(Fo^2^)+(0.0839P)^2^+1.8043P] where P=(Fo^2^+2Fc^2^)/3'
_refine_ls_weighting_scheme calc
_refine_ls_wR_factor_gt 0.1549
_refine_ls_wR_factor_ref 0.2038
_reflns_Friedel_coverage 0.000
_reflns_number_gt 3402
_reflns_number_total 4878
_reflns_threshold_expression 'I > 2\s(I)'
_cod_data_source_file d2sc00837h2.cif
_cod_data_source_block Complex-1
_cod_original_cell_volume 4313.7(9)
_cod_database_code 1566842
_shelx_shelxl_version_number 2018/3
_shelx_space_group_comment
;
The symmetry employed for this shelxl refinement is uniquely defined
by the following loop, which should always be used as a source of
symmetry information in preference to the above space-group names.
They are only intended as comments.
;

loop_
_space_group_symop_operation_xyz
'x, y, z'
'-x+1/2, -y+1/2, z+1/2'
'x+1/2, -y+1/2, -z'
'-x, y, -z+1/2'
'-x, -y, -z'
'x-1/2, y-1/2, -z-1/2'
'-x-1/2, y-1/2, z'
'x, -y, z-1/2'

loop_
_atom_site_label
_atom_site_type_symbol
_atom_site_fract_x
_atom_site_fract_y
_atom_site_fract_z
_atom_site_U_iso_or_equiv
_atom_site_adp_type
_atom_site_occupancy
_atom_site_site_symmetry_order
_atom_site_calc_flag
_atom_site_refinement_flags_posn
_atom_site_refinement_flags_adp
_atom_site_refinement_flags_occupancy
_atom_site_disorder_assembly
_atom_site_disorder_group
N1 N 0.21506(8) 0.70588(16) 0.34304(8) 0.0416(4) Uani 1 1 d . . . . .
N2 N 0.37289(12) 0.9537(2) 0.22932(11) 0.0698(6) Uani 1 1 d . . . . .
N3 N 0.26723(9) 0.58290(17) 0.42935(8) 0.0460(4) Uani 1 1 d . . . . .
C1 C 0.39794(11) 0.7232(2) 0.38491(10) 0.0466(5) Uani 1 1 d . . . . .
C2 C 0.41005(12) 0.6731(3) 0.44631(12) 0.0589(6) Uani 1 1 d . . . . .
H2 H 0.374005 0.640898 0.470201 0.071 Uiso 1 1 calc R U . . .
C3 C 0.47408(13) 0.6700(3) 0.47261(14) 0.0701(8) Uani 1 1 d . . . . .
H3 H 0.480630 0.634665 0.513542 0.084 Uiso 1 1 calc R U . . .
C4 C 0.52796(14) 0.7180(3) 0.43964(16) 0.0726(8) Uani 1 1 d . . . . .
H4 H 0.570952 0.717737 0.458107 0.087 Uiso 1 1 calc R U . . .
C5 C 0.51762(14) 0.7664(3) 0.37892(17) 0.0848(10) Uani 1 1 d . . . . .
H5 H 0.554060 0.798919 0.355708 0.102 Uiso 1 1 calc R U . . .
C6 C 0.45370(13) 0.7678(3) 0.35138(14) 0.0714(8) Uani 1 1 d . . . . .
H6 H 0.448121 0.799325 0.309479 0.086 Uiso 1 1 calc R U . . .
C7 C 0.32918(10) 0.7310(2) 0.35802(9) 0.0426(5) Uani 1 1 d . . . . .
C8 C 0.30545(11) 0.8059(2) 0.30509(9) 0.0437(5) Uani 1 1 d . . . . .
C9 C 0.23709(11) 0.7898(2) 0.29554(9) 0.0430(5) Uani 1 1 d . . . . .
C10 C 0.27196(10) 0.6684(2) 0.38048(9) 0.0420(5) Uani 1 1 d . . . . .
C11 C 0.34342(12) 0.8878(2) 0.26346(10) 0.0500(5) Uani 1 1 d . . . . .
C12 C 0.19708(11) 0.8437(2) 0.24124(10) 0.0444(5) Uani 1 1 d . . . . .
C13 C 0.18526(14) 0.9726(2) 0.23820(12) 0.0626(7) Uani 1 1 d . . . . .
H13 H 0.201552 1.024666 0.271060 0.075 Uiso 1 1 calc R U . . .
C14 C 0.14960(17) 1.0240(3) 0.18687(14) 0.0777(9) Uani 1 1 d . . . . .
H14 H 0.141378 1.110063 0.185441 0.093 Uiso 1 1 calc R U . . .
C15 C 0.12627(14) 0.9472(3) 0.13783(13) 0.0680(7) Uani 1 1 d . . . . .
H15 H 0.101369 0.981240 0.103674 0.082 Uiso 1 1 calc R U . . .
C16 C 0.13966(13) 0.8202(3) 0.13915(11) 0.0612(7) Uani 1 1 d . . . . .
H16 H 0.124710 0.769254 0.105273 0.073 Uiso 1 1 calc R U . . .
C17 C 0.17520(12) 0.7678(2) 0.19046(10) 0.0525(6) Uani 1 1 d . . . . .
H17 H 0.184384 0.682051 0.190926 0.063 Uiso 1 1 calc R U . . .
C18 C 0.15070(11) 0.6648(2) 0.36171(10) 0.0464(5) Uani 1 1 d . . . . .
C19 C 0.14867(12) 0.5790(2) 0.41053(10) 0.0516(5) Uani 1 1 d . . . . .
H19 H 0.106962 0.545879 0.422691 0.062 Uiso 1 1 calc R U . . .
C20 C 0.20764(11) 0.5374(2) 0.44388(10) 0.0473(5) Uani 1 1 d . . . . .
C21 C 0.08888(11) 0.7247(2) 0.33222(11) 0.0550(6) Uani 1 1 d . . . . .
H21 H 0.096572 0.732921 0.285269 0.066 Uiso 1 1 calc R U . . .
C22 C 0.02523(13) 0.6466(3) 0.34209(16) 0.0777(8) Uani 1 1 d . . . . .
H22A H -0.011500 0.683546 0.318189 0.117 Uiso 1 1 calc R U . . .
H22B H 0.014038 0.644422 0.387571 0.117 Uiso 1 1 calc R U . . .
H22C H 0.032952 0.562548 0.326751 0.117 Uiso 1 1 calc R U . . .
C23 C 0.20168(13) 0.4470(2) 0.50034(11) 0.0561(6) Uani 1 1 d . . . . .
H23 H 0.167638 0.383708 0.488878 0.067 Uiso 1 1 calc R U . . .
C24 C 0.26673(15) 0.3790(3) 0.51568(14) 0.0715(8) Uani 1 1 d . . . . .
H24A H 0.258717 0.318087 0.549284 0.107 Uiso 1 1 calc R U . . .
H24B H 0.300012 0.438498 0.530264 0.107 Uiso 1 1 calc R U . . .
H24C H 0.282889 0.337297 0.477255 0.107 Uiso 1 1 calc R U . . .
C25 C 0.08058(16) 0.8583(3) 0.36084(16) 0.0791(8) Uani 1 1 d . . . . .
H25A H 0.043959 0.900515 0.339213 0.119 Uiso 1 1 calc R U . . .
H25B H 0.121677 0.904961 0.354510 0.119 Uiso 1 1 calc R U . . .
H25C H 0.070949 0.852525 0.406563 0.119 Uiso 1 1 calc R U . . .
C26 C 0.1759(2) 0.5187(3) 0.55941(15) 0.0957(11) Uani 1 1 d . . . . .
H26A H 0.169520 0.461476 0.595026 0.144 Uiso 1 1 calc R U . . .
H26B H 0.133543 0.558208 0.548973 0.144 Uiso 1 1 calc R U . . .
H26C H 0.208302 0.581802 0.571500 0.144 Uiso 1 1 calc R U . . .

loop_
_atom_site_aniso_label
_atom_site_aniso_U_11
_atom_site_aniso_U_22
_atom_site_aniso_U_33
_atom_site_aniso_U_23
_atom_site_aniso_U_13
_atom_site_aniso_U_12
N1 0.0418(9) 0.0496(10) 0.0334(8) -0.0004(7) -0.0008(7) -0.0007(7)
N2 0.0707(14) 0.0787(15) 0.0601(13) 0.0182(11) 0.0079(11) -0.0056(12)
N3 0.0509(10) 0.0492(10) 0.0378(9) 0.0035(7) -0.0020(7) -0.0017(8)
C1 0.0485(11) 0.0476(12) 0.0438(11) -0.0041(9) 0.0005(9) 0.0028(9)
C2 0.0486(12) 0.0763(17) 0.0518(13) 0.0065(12) -0.0062(10) -0.0046(12)
C3 0.0582(15) 0.088(2) 0.0645(16) 0.0107(14) -0.0165(12) -0.0011(14)
C4 0.0504(14) 0.0819(19) 0.085(2) 0.0058(16) -0.0149(13) 0.0004(13)
C5 0.0468(14) 0.110(3) 0.097(2) 0.026(2) 0.0043(14) -0.0013(15)
C6 0.0527(14) 0.093(2) 0.0684(17) 0.0243(15) 0.0043(12) 0.0028(14)
C7 0.0450(11) 0.0478(11) 0.0351(9) -0.0019(9) 0.0011(8) 0.0015(9)
C8 0.0479(11) 0.0485(12) 0.0347(9) -0.0017(8) 0.0021(8) -0.0002(9)
C9 0.0500(12) 0.0460(11) 0.0330(9) -0.0010(8) -0.0002(8) 0.0011(9)
C10 0.0470(11) 0.0478(11) 0.0313(9) -0.0017(8) -0.0005(8) 0.0030(9)
C11 0.0538(12) 0.0569(13) 0.0393(11) 0.0008(10) -0.0006(9) 0.0017(11)
C12 0.0494(11) 0.0489(12) 0.0350(10) 0.0014(9) -0.0012(8) 0.0018(9)
C13 0.0850(18) 0.0453(13) 0.0574(14) -0.0056(11) -0.0171(13) 0.0041(12)
C14 0.102(2) 0.0561(15) 0.0747(18) 0.0104(14) -0.0244(17) 0.0081(15)
C15 0.0700(16) 0.0795(19) 0.0547(14) 0.0209(13) -0.0159(12) 0.0027(14)
C16 0.0689(15) 0.0732(17) 0.0416(12) 0.0004(11) -0.0116(11) -0.0090(13)
C17 0.0624(13) 0.0551(13) 0.0400(11) -0.0039(10) -0.0041(10) -0.0005(11)
C18 0.0474(11) 0.0560(13) 0.0357(10) -0.0050(9) 0.0009(8) -0.0008(10)
C19 0.0514(12) 0.0605(14) 0.0428(11) 0.0014(10) -0.0003(9) -0.0068(11)
C20 0.0521(12) 0.0510(12) 0.0389(10) -0.0003(9) -0.0015(9) -0.0048(10)
C21 0.0463(12) 0.0742(16) 0.0446(11) 0.0032(11) 0.0014(9) 0.0062(11)
C22 0.0458(13) 0.109(2) 0.0788(19) 0.0106(17) -0.0028(12) -0.0029(15)
C23 0.0671(14) 0.0515(13) 0.0496(12) 0.0084(10) -0.0028(11) -0.0093(11)
C24 0.091(2) 0.0621(16) 0.0611(15) 0.0138(13) -0.0097(14) 0.0033(15)
C25 0.0741(18) 0.079(2) 0.084(2) 0.0016(16) 0.0135(15) 0.0224(15)
C26 0.143(3) 0.084(2) 0.0607(17) 0.0208(16) 0.0345(18) 0.025(2)

loop_
_atom_type_symbol
_atom_type_description
_atom_type_scat_dispersion_real
_atom_type_scat_dispersion_imag
_atom_type_scat_source
C C 0.0137 0.0067 'International Tables Vol C Tables 4.2.6.8 and 6.1.1.4'
H H 0.0000 0.0000 'International Tables Vol C Tables 4.2.6.8 and 6.1.1.4'
N N 0.0241 0.0134 'International Tables Vol C Tables 4.2.6.8 and 6.1.1.4'

loop_
_geom_angle_atom_site_label_1
_geom_angle_atom_site_label_2
_geom_angle_atom_site_label_3
_geom_angle
_geom_angle_site_symmetry_1
_geom_angle_site_symmetry_3
_geom_angle_publ_flag
C9 N1 C18 132.61(18) . . ?
C9 N1 C10 108.18(16) . . ?
C18 N1 C10 118.95(17) . . ?
C20 N3 C10 118.59(18) . . ?
C6 C1 C2 116.5(2) . . ?
C6 C1 C7 122.0(2) . . ?
C2 C1 C7 121.5(2) . . ?
C3 C2 C1 121.6(2) . . ?
C4 C3 C2 121.0(3) . . ?
C3 C4 C5 118.6(3) . . ?
C4 C5 C6 120.9(3) . . ?
C1 C6 C5 121.3(3) . . ?
C10 C7 C8 104.65(18) . . ?
C10 C7 C1 126.90(19) . . ?
C8 C7 C1 128.43(19) . . ?
C9 C8 C7 111.18(18) . . ?
C9 C8 C11 120.32(19) . . ?
C7 C8 C11 128.5(2) . . ?
C8 C9 N1 106.69(17) . . ?
C8 C9 C12 125.63(19) . . ?
N1 C9 C12 127.48(19) . . ?
N3 C10 C7 128.43(19) . . ?
N3 C10 N1 122.29(18) . . ?
C7 C10 N1 109.26(17) . . ?
N2 C11 C8 178.8(3) . . ?
C17 C12 C13 119.1(2) . . ?
C17 C12 C9 120.4(2) . . ?
C13 C12 C9 120.3(2) . . ?
C14 C13 C12 120.6(2) . . ?
C15 C14 C13 119.7(3) . . ?
C14 C15 C16 120.2(2) . . ?
C15 C16 C17 120.5(2) . . ?
C16 C17 C12 119.8(2) . . ?
C19 C18 N1 116.09(19) . . ?
C19 C18 C21 123.9(2) . . ?
N1 C18 C21 119.71(19) . . ?
C18 C19 C20 122.8(2) . . ?
N3 C20 C19 120.9(2) . . ?
N3 C20 C23 118.7(2) . . ?
C19 C20 C23 120.2(2) . . ?
C18 C21 C22 112.7(2) . . ?
C18 C21 C25 108.8(2) . . ?
C22 C21 C25 111.3(2) . . ?
C24 C23 C20 113.5(2) . . ?
C24 C23 C26 111.1(2) . . ?
C20 C23 C26 108.6(2) . . ?

loop_
_geom_bond_atom_site_label_1
_geom_bond_atom_site_label_2
_geom_bond_distance
_geom_bond_site_symmetry_2
_geom_bond_publ_flag
N1 C9 1.392(3) . ?
N1 C18 1.398(3) . ?
N1 C10 1.419(3) . ?
N2 C11 1.149(3) . ?
N3 C20 1.307(3) . ?
N3 C10 1.358(3) . ?
C1 C6 1.383(3) . ?
C1 C2 1.389(3) . ?
C1 C7 1.469(3) . ?
C2 C3 1.376(3) . ?
C3 C4 1.361(4) . ?
C4 C5 1.364(4) . ?
C5 C6 1.384(4) . ?
C7 C10 1.390(3) . ?
C7 C8 1.427(3) . ?
C8 C9 1.375(3) . ?
C8 C11 1.433(3) . ?
C9 C12 1.482(3) . ?
C12 C17 1.388(3) . ?
C12 C13 1.392(3) . ?
C13 C14 1.380(3) . ?
C14 C15 1.376(4) . ?
C15 C16 1.376(4) . ?
C16 C17 1.383(3) . ?
C18 C19 1.357(3) . ?
C18 C21 1.504(3) . ?
C19 C20 1.421(3) . ?
C20 C23 1.511(3) . ?
C21 C22 1.520(4) . ?
C21 C25 1.547(4) . ?
C23 C24 1.507(4) . ?
C23 C26 1.521(4) . ?
